data_1554544
loop_
_publ_author_name
'Wang, Shitao'
'Shang, Jihai'
'Yan, Chaoxian'
'Wang, Wenbo'
'Yuan, Chengshan'
'Zhang, Hao-Li'
'Shao, Xiangfeng'

_publ_section_title
;
 Trichalcogenasumanenes containing various chalcogen atoms: synthesis,
 structure, properties, and chemical reactivity
;
_journal_issue 2
_journal_name_full 'Organic Chemistry Frontiers'
_journal_page_first 263
_journal_paper_doi 10.1039/C8QO01220B
_journal_volume 6
_journal_year 2019
_chemical_formula_moiety 'C42 H54 O6 Se Te2'
_chemical_formula_sum 'C42 H54 O6 Se Te2'
_chemical_formula_weight 989.01
_chemical_melting_point 343
_chemical_name_common 2Te1se
_chemical_name_systematic 2Te1Se
_space_group_crystal_system triclinic
_space_group_IT_number 2
_space_group_name_Hall '-P 1'
_space_group_name_H-M_alt 'P -1'
_atom_sites_solution_hydrogens geom
_audit_creation_method SHELXL-2016/6
_audit_update_record
;
2018-09-14 deposited with the CCDC.
2018-12-05 downloaded from the CCDC.
;
_cell_angle_alpha 98.844(5)
_cell_angle_beta 91.448(5)
_cell_angle_gamma 102.981(5)
_cell_formula_units_Z 4
_cell_length_a 12.1441(8)
_cell_length_b 16.8305(9)
_cell_length_c 20.8669(13)
_cell_measurement_reflns_used 5803
_cell_measurement_temperature 174(2)
_cell_measurement_theta_max 28.4370
_cell_measurement_theta_min 3.5450
_cell_volume 4098.7(4)
_computing_cell_refinement
;
CrysAlisPro, Agilent Technologies,
Version 1.171.37.33 (release 27-03-2014 CrysAlis171 .NET)
(compiled Mar 27 2014,17:12:48)
;
_computing_data_collection
;
CrysAlisPro, Agilent Technologies,
Version 1.171.37.33 (release 27-03-2014 CrysAlis171 .NET)
(compiled Mar 27 2014,17:12:48)
;
_computing_data_reduction
;
CrysAlisPro, Agilent Technologies,
Version 1.171.37.33 (release 27-03-2014 CrysAlis171 .NET)
(compiled Mar 27 2014,17:12:48)
;
_computing_molecular_graphics Mercury
_computing_publication_material Mercury
_computing_structure_refinement 'SHELXL-2016/6 (Sheldrick, 2016)'
_computing_structure_solution SIR2004
_diffrn_ambient_temperature 174(2)
_diffrn_detector_area_resol_mean 16.0733
_diffrn_measured_fraction_theta_full 0.996
_diffrn_measured_fraction_theta_max 0.870
_diffrn_measurement_device_type 'SuperNova, Dual, Cu at zero, Eos'
_diffrn_measurement_method '\w scans'
_diffrn_radiation_type MoK\a
_diffrn_radiation_wavelength 0.71073
_diffrn_reflns_av_R_equivalents 0.1089
_diffrn_reflns_av_unetI/netI 0.1893
_diffrn_reflns_Laue_measured_fraction_full 0.996
_diffrn_reflns_Laue_measured_fraction_max 0.870
_diffrn_reflns_limit_h_max 16
_diffrn_reflns_limit_h_min -15
_diffrn_reflns_limit_k_max 22
_diffrn_reflns_limit_k_min -21
_diffrn_reflns_limit_l_max 21
_diffrn_reflns_limit_l_min -26
_diffrn_reflns_number 30670
_diffrn_reflns_point_group_measured_fraction_full 0.996
_diffrn_reflns_point_group_measured_fraction_max 0.870
_diffrn_reflns_theta_full 25.242
_diffrn_reflns_theta_max 28.633
_diffrn_reflns_theta_min 3.341
_diffrn_source 'SuperNova (Mo) X-ray Source'
_exptl_absorpt_coefficient_mu 2.356
_exptl_absorpt_correction_T_max 1.00000
_exptl_absorpt_correction_T_min 0.40417
_exptl_absorpt_correction_type multi-scan
_exptl_absorpt_process_details
;
CrysAlisPro, Agilent Technologies,
Version 1.171.36.28 (release 01-02-2013 CrysAlis171 .NET)
(compiled Feb  1 2013,16:14:44)
Empirical absorption correction using spherical harmonics,
 implemented in SCALE3 ABSPACK scaling algorithm.
;
_exptl_crystal_colour 'pale yellow'
_exptl_crystal_density_diffrn 1.603
_exptl_crystal_density_meas ?
_exptl_crystal_density_method 'not measured'
_exptl_crystal_description needle
_exptl_crystal_F_000 1968
_exptl_crystal_size_max 0.36
_exptl_crystal_size_mid 0.11
_exptl_crystal_size_min 0.08
_refine_diff_density_max 3.437
_refine_diff_density_min -2.518
_refine_diff_density_rms 0.302
_refine_ls_extinction_method none
_refine_ls_goodness_of_fit_ref 1.050
_refine_ls_hydrogen_treatment constr
_refine_ls_matrix_type full
_refine_ls_number_parameters 926
_refine_ls_number_reflns 18324
_refine_ls_number_restraints 0
_refine_ls_restrained_S_all 1.050
_refine_ls_R_factor_all 0.2220
_refine_ls_R_factor_gt 0.1224
_refine_ls_shift/su_max 0.000
_refine_ls_shift/su_mean 0.000
_refine_ls_structure_factor_coef Fsqd
_refine_ls_weighting_details 'w=1/[\s^2^(Fo^2^)+(0.1252P)^2^+56.8918P] where P=(Fo^2^+2Fc^2^)/3'
_refine_ls_weighting_scheme calc
_refine_ls_wR_factor_gt 0.2831
_refine_ls_wR_factor_ref 0.3567
_reflns_Friedel_coverage 0.000
_reflns_number_gt 8207
_reflns_number_total 18324
_reflns_threshold_expression 'I > 2\s(I)'
_cod_data_source_file c8qo01220b2.cif
_cod_data_source_block 2Te1Se
_cod_depositor_comments
;
The following automatic conversions were performed:

data item '_exptl_crystal_density_meas' value 'not measured' was
changed to '?' -- the value is perceived as not measured.

Automatic conversion script
Id: cif_fix_values 6909 2019-04-08 15:41:33Z antanas 
;
_cod_database_code 1554544
_shelx_shelxl_version_number 2016/6
_shelx_space_group_comment
;
The symmetry employed for this shelxl refinement is uniquely defined
by the following loop, which should always be used as a source of
symmetry information in preference to the above space-group names.
They are only intended as comments.
;
_shelx_estimated_absorpt_t_min 0.40417
_shelx_estimated_absorpt_t_max 1.00000

loop_
_space_group_symop_operation_xyz
'x, y, z'
'-x, -y, -z'

loop_
_atom_site_label
_atom_site_type_symbol
_atom_site_fract_x
_atom_site_fract_y
_atom_site_fract_z
_atom_site_U_iso_or_equiv
_atom_site_adp_type
_atom_site_occupancy
_atom_site_site_symmetry_order
_atom_site_calc_flag
_atom_site_refinement_flags_posn
_atom_site_refinement_flags_adp
_atom_site_refinement_flags_occupancy
_atom_site_disorder_assembly
_atom_site_disorder_group
C1A C 1.0958(12) 0.4399(9) 0.1842(7) 0.029(3) Uani 1 1 d . . . . .
C2A C 1.0636(12) 0.5141(9) 0.1747(7) 0.029(3) Uani 1 1 d . . . . .
C3A C 1.1187(14) 0.5872(9) 0.2141(7) 0.034(4) Uani 1 1 d . . . . .
C4A C 1.2096(12) 0.5897(9) 0.2616(6) 0.027(3) Uani 1 1 d . . . . .
C5A C 1.2392(13) 0.5176(9) 0.2680(7) 0.032(3) Uani 1 1 d . . . . .
C6A C 1.1825(13) 0.4415(9) 0.2297(7) 0.032(3) Uani 1 1 d . . . . .
C7A C 0.9739(14) 0.5081(10) 0.1278(6) 0.034(4) Uani 1 1 d . . . . .
C8A C 0.9497(14) 0.5844(9) 0.1199(7) 0.032(3) Uani 1 1 d . . . . .
C9A C 1.0069(13) 0.6604(9) 0.1588(7) 0.031(3) Uani 1 1 d . . . . .
C10A C 1.0906(13) 0.6629(8) 0.2063(7) 0.030(3) Uani 1 1 d . . . . .
C11A C 1.2626(15) 0.6656(9) 0.2976(7) 0.037(4) Uani 1 1 d . . . . .
C12A C 1.3505(13) 0.6653(11) 0.3418(7) 0.039(4) Uani 1 1 d . . . . .
C13A C 1.3806(14) 0.5923(11) 0.3492(7) 0.039(4) Uani 1 1 d . . . . .
C14A C 1.3238(12) 0.5151(8) 0.3113(7) 0.028(3) Uani 1 1 d . . . . .
C15A C 1.2119(14) 0.3687(9) 0.2411(7) 0.036(4) Uani 1 1 d . . . . .
C16A C 1.1536(14) 0.2939(9) 0.2026(8) 0.035(4) Uani 1 1 d . . . . .
C17A C 1.0653(12) 0.2930(10) 0.1556(7) 0.034(3) Uani 1 1 d . . . . .
C18A C 1.0365(12) 0.3651(8) 0.1470(7) 0.028(3) Uani 1 1 d . . . . .
C19A C 0.8326(15) 0.5309(10) 0.0222(8) 0.044(4) Uani 1 1 d . . . . .
H19A H 0.782187 0.484065 0.036031 0.053 Uiso 1 1 calc R U . . .
H19B H 0.896693 0.512712 0.003314 0.053 Uiso 1 1 calc R U . . .
C20A C 0.7702(16) 0.5660(10) -0.0275(7) 0.046(4) Uani 1 1 d . . . . .
H20A H 0.820921 0.614957 -0.038013 0.055 Uiso 1 1 calc R U . . .
H20B H 0.753162 0.525577 -0.067063 0.055 Uiso 1 1 calc R U . . .
C21A C 0.6608(13) 0.5886(12) -0.0064(8) 0.046(4) Uani 1 1 d . . . . .
H21A H 0.674579 0.624559 0.035462 0.055 Uiso 1 1 calc R U . . .
H21B H 0.604981 0.538975 -0.001746 0.055 Uiso 1 1 calc R U . . .
C22A C 0.6154(18) 0.6326(14) -0.0567(10) 0.071(6) Uani 1 1 d . . . . .
H22A H 0.670996 0.681513 -0.061347 0.106 Uiso 1 1 calc R U . . .
H22B H 0.547129 0.647479 -0.042500 0.106 Uiso 1 1 calc R U . . .
H22C H 0.599722 0.596272 -0.097721 0.106 Uiso 1 1 calc R U . . .
C23A C 1.0417(15) 0.7770(11) 0.1045(9) 0.047(5) Uani 1 1 d . . . . .
H23A H 1.049926 0.738440 0.066328 0.057 Uiso 1 1 calc R U . . .
H23B H 1.116574 0.804620 0.123919 0.057 Uiso 1 1 calc R U . . .
C24A C 0.9813(17) 0.8392(11) 0.0858(10) 0.055(5) Uani 1 1 d . . . . .
H24A H 1.031886 0.876449 0.062676 0.066 Uiso 1 1 calc R U . . .
H24B H 0.963442 0.871622 0.125108 0.066 Uiso 1 1 calc R U . . .
C25A C 0.8723(18) 0.8016(10) 0.0435(9) 0.056(5) Uani 1 1 d . . . . .
H25A H 0.888510 0.766624 0.005189 0.067 Uiso 1 1 calc R U . . .
H25B H 0.818856 0.767300 0.067529 0.067 Uiso 1 1 calc R U . . .
C26A C 0.820(2) 0.8678(13) 0.0231(10) 0.073(7) Uani 1 1 d . . . . .
H26A H 0.802517 0.901859 0.061042 0.110 Uiso 1 1 calc R U . . .
H26B H 0.751596 0.842443 -0.003406 0.110 Uiso 1 1 calc R U . . .
H26C H 0.872184 0.901247 -0.001191 0.110 Uiso 1 1 calc R U . . .
C27A C 1.5179(17) 0.7729(11) 0.3713(13) 0.070(7) Uani 1 1 d . . . . .
H27A H 1.530839 0.764177 0.325294 0.084 Uiso 1 1 calc R U . . .
H27B H 1.565589 0.745354 0.393533 0.084 Uiso 1 1 calc R U . . .
C28A C 1.547(2) 0.8661(14) 0.3983(12) 0.080(7) Uani 1 1 d . . . . .
H28A H 1.522050 0.874741 0.442100 0.096 Uiso 1 1 calc R U . . .
H28B H 1.628662 0.886917 0.400558 0.096 Uiso 1 1 calc R U . . .
C29A C 1.493(2) 0.9129(14) 0.3574(12) 0.077(7) Uani 1 1 d . . . . .
H29A H 1.411684 0.893986 0.357921 0.092 Uiso 1 1 calc R U . . .
H29B H 1.513335 0.899625 0.312965 0.092 Uiso 1 1 calc R U . . .
C30A C 1.524(3) 1.0058(16) 0.3771(15) 0.127(13) Uani 1 1 d . . . . .
H30A H 1.506389 1.019986 0.421399 0.190 Uiso 1 1 calc R U . . .
H30B H 1.482049 1.030406 0.349393 0.190 Uiso 1 1 calc R U . . .
H30C H 1.603742 1.026120 0.373189 0.190 Uiso 1 1 calc R U . . .
C31A C 1.5596(18) 0.5644(19) 0.3791(10) 0.093(10) Uani 1 1 d . . . . .
H31A H 1.589389 0.587806 0.341644 0.112 Uiso 1 1 calc R U . . .
H31B H 1.532201 0.505372 0.365023 0.112 Uiso 1 1 calc R U . . .
C32A C 1.650(2) 0.5766(17) 0.4260(12) 0.088(8) Uani 1 1 d . . . . .
H32A H 1.639475 0.525062 0.442953 0.106 Uiso 1 1 calc R U . . .
H32B H 1.717420 0.579952 0.401374 0.106 Uiso 1 1 calc R U . . .
C33A C 1.679(3) 0.634(4) 0.4759(18) 0.32(5) Uani 1 1 d . . . . .
H33A H 1.622432 0.617523 0.506279 0.382 Uiso 1 1 calc R U . . .
H33B H 1.662042 0.681716 0.461368 0.382 Uiso 1 1 calc R U . . .
C34A C 1.776(3) 0.6655(16) 0.5150(12) 0.098(9) Uani 1 1 d . . . . .
H34A H 1.761827 0.656894 0.558685 0.147 Uiso 1 1 calc R U . . .
H34B H 1.800620 0.723634 0.514044 0.147 Uiso 1 1 calc R U . . .
H34C H 1.834332 0.638324 0.499510 0.147 Uiso 1 1 calc R U . . .
C35A C 1.233(2) 0.1795(15) 0.1727(12) 0.082(7) Uani 1 1 d . . . . .
H35A H 1.305364 0.214346 0.166045 0.099 Uiso 1 1 calc R U . . .
H35B H 1.189170 0.162234 0.131259 0.099 Uiso 1 1 calc R U . . .
C36A C 1.250(2) 0.1000(14) 0.2027(16) 0.107(11) Uani 1 1 d . . . . .
H36A H 1.287900 0.068134 0.171543 0.128 Uiso 1 1 calc R U . . .
H36B H 1.300675 0.119608 0.241405 0.128 Uiso 1 1 calc R U . . .
C37A C 1.155(4) 0.0475(17) 0.219(2) 0.17(2) Uani 1 1 d . . . . .
H37A H 1.101545 0.030243 0.181179 0.204 Uiso 1 1 calc R U . . .
H37B H 1.119293 0.077968 0.252557 0.204 Uiso 1 1 calc R U . . .
C38A C 1.174(2) -0.0277(13) 0.2424(15) 0.097(9) Uani 1 1 d . . . . .
H38A H 1.159275 -0.073279 0.207129 0.146 Uiso 1 1 calc R U . . .
H38B H 1.125122 -0.040551 0.276482 0.146 Uiso 1 1 calc R U . . .
H38C H 1.251793 -0.017594 0.258784 0.146 Uiso 1 1 calc R U . . .
C39A C 0.9197(16) 0.1696(10) 0.1477(9) 0.051(5) Uani 1 1 d . . . . .
H39A H 0.871035 0.204702 0.165859 0.061 Uiso 1 1 calc R U . . .
H39B H 0.946927 0.145138 0.182302 0.061 Uiso 1 1 calc R U . . .
C40A C 0.8563(16) 0.1043(10) 0.0960(9) 0.051(5) Uani 1 1 d . . . . .
H40A H 0.799385 0.067098 0.115866 0.061 Uiso 1 1 calc R U . . .
H40B H 0.908193 0.072712 0.076671 0.061 Uiso 1 1 calc R U . . .
C41A C 0.7992(18) 0.1337(13) 0.0432(9) 0.061(5) Uani 1 1 d . . . . .
H41A H 0.856147 0.170208 0.022860 0.073 Uiso 1 1 calc R U . . .
H41B H 0.748008 0.165972 0.062579 0.073 Uiso 1 1 calc R U . . .
C42A C 0.733(2) 0.0663(14) -0.0089(11) 0.081(7) Uani 1 1 d . . . . .
H42A H 0.784556 0.041438 -0.034679 0.122 Uiso 1 1 calc R U . . .
H42B H 0.688252 0.089595 -0.036193 0.122 Uiso 1 1 calc R U . . .
H42C H 0.684213 0.025095 0.010994 0.122 Uiso 1 1 calc R U . . .
O1A O 0.8703(9) 0.5956(7) 0.0763(5) 0.040(3) Uani 1 1 d . . . . .
O2A O 0.9758(10) 0.7326(6) 0.1511(5) 0.040(3) Uani 1 1 d . . . . .
O3A O 1.4001(9) 0.7395(7) 0.3811(5) 0.041(3) Uani 1 1 d . . . . .
O4A O 1.4661(9) 0.5973(7) 0.3974(5) 0.041(3) Uani 1 1 d . . . . .
O5A O 1.1762(11) 0.2209(7) 0.2165(6) 0.050(3) Uani 1 1 d . . . . .
O6A O 1.0158(9) 0.2186(6) 0.1187(5) 0.037(3) Uani 1 1 d . . . . .
Te1A Te 0.91824(10) 0.38634(7) 0.08437(5) 0.0354(3) Uani 0.6667 1 d . . P A 1
Te2A Te 1.19330(10) 0.75851(7) 0.27132(6) 0.0351(3) Uani 0.6667 1 d . . P B 1
Te3A Te 1.34211(12) 0.39799(9) 0.30966(7) 0.0468(4) Uani 0.6667 1 d . . P C 1
Se1A Se 0.91824(10) 0.38634(7) 0.08437(5) 0.0354(3) Uani 0.3333 1 d . . P A 2
Se2A Se 1.19330(10) 0.75851(7) 0.27132(6) 0.0351(3) Uani 0.3333 1 d . . P B 2
Se3A Se 1.34211(12) 0.39799(9) 0.30966(7) 0.0468(4) Uani 0.3333 1 d . . P C 2
C1B C 0.8294(13) 0.5239(9) 0.2805(6) 0.032(3) Uani 1 1 d . . . . .
C2B C 0.7959(13) 0.6005(9) 0.2709(7) 0.031(3) Uani 1 1 d . . . . .
C3B C 0.8474(13) 0.6737(10) 0.3118(7) 0.035(4) Uani 1 1 d . . . . .
C4B C 0.9356(13) 0.6750(9) 0.3602(7) 0.031(3) Uani 1 1 d . . . . .
C5B C 0.9659(13) 0.6024(9) 0.3684(6) 0.030(3) Uani 1 1 d . . . . .
C6B C 0.9159(13) 0.5262(9) 0.3278(7) 0.029(3) Uani 1 1 d . . . . .
C7B C 0.7060(12) 0.5932(9) 0.2250(7) 0.031(3) Uani 1 1 d . . . . .
C8B C 0.6761(13) 0.6695(10) 0.2189(7) 0.033(3) Uani 1 1 d . . . . .
C9B C 0.7295(14) 0.7448(10) 0.2590(9) 0.041(4) Uani 1 1 d . . . . .
C10B C 0.8171(13) 0.7471(9) 0.3040(7) 0.033(3) Uani 1 1 d . . . . .
C11B C 0.9790(13) 0.7503(9) 0.4000(7) 0.034(3) Uani 1 1 d . . . . .
C12B C 1.0637(12) 0.7505(9) 0.4479(8) 0.036(4) Uani 1 1 d . . . . .
C13B C 1.0936(13) 0.6774(10) 0.4554(7) 0.035(4) Uani 1 1 d . . . . .
C14B C 1.0470(12) 0.6020(8) 0.4161(7) 0.027(3) Uani 1 1 d . . . . .
C15B C 0.9456(13) 0.4546(9) 0.3391(6) 0.030(3) Uani 1 1 d . . . . .
C16B C 0.8894(13) 0.3793(9) 0.2984(7) 0.031(3) Uani 1 1 d . . . . .
C17B C 0.8047(14) 0.3790(9) 0.2503(7) 0.035(4) Uani 1 1 d . . . . .
C18B C 0.7766(13) 0.4506(8) 0.2412(7) 0.032(3) Uani 1 1 d . . . . .
C19B C 0.4891(18) 0.6122(16) 0.1698(12) 0.079(7) Uani 1 1 d . . . . .
H19C H 0.470673 0.599147 0.212523 0.095 Uiso 1 1 calc R U . . .
H19D H 0.496143 0.561918 0.142174 0.095 Uiso 1 1 calc R U . . .
C20B C 0.3996(17) 0.6439(13) 0.1427(9) 0.057(5) Uiso 1 1 d . . . . .
H20C H 0.390410 0.690996 0.173465 0.069 Uiso 1 1 calc R U . . .
H20D H 0.329975 0.601657 0.140655 0.069 Uiso 1 1 calc R U . . .
C21B C 0.4103(19) 0.6699(12) 0.0777(9) 0.066(6) Uani 1 1 d . . . . .
H21C H 0.480850 0.711003 0.078769 0.079 Uiso 1 1 calc R U . . .
H21D H 0.415701 0.622444 0.046107 0.079 Uiso 1 1 calc R U . . .
C22B C 0.3173(19) 0.7047(15) 0.0542(12) 0.083(8) Uani 1 1 d . . . . .
H22D H 0.245714 0.667651 0.057537 0.124 Uiso 1 1 calc R U . . .
H22E H 0.326575 0.711645 0.009733 0.124 Uiso 1 1 calc R U . . .
H22F H 0.319476 0.757340 0.080343 0.124 Uiso 1 1 calc R U . . .
C23B C 0.7416(18) 0.8573(12) 0.2036(10) 0.058(5) Uani 1 1 d . . . . .
H23C H 0.734674 0.818768 0.163239 0.070 Uiso 1 1 calc R U . . .
H23D H 0.821282 0.882561 0.214185 0.070 Uiso 1 1 calc R U . . .
C24B C 0.6782(19) 0.9224(12) 0.1962(10) 0.061(6) Uani 1 1 d . . . . .
H24C H 0.718667 0.958739 0.168353 0.074 Uiso 1 1 calc R U . . .
H24D H 0.676404 0.955309 0.238417 0.074 Uiso 1 1 calc R U . . .
C25B C 0.5592(19) 0.8878(13) 0.1679(11) 0.075(7) Uani 1 1 d . . . . .
H25C H 0.520445 0.848740 0.194263 0.090 Uiso 1 1 calc R U . . .
H25D H 0.561455 0.857702 0.124645 0.090 Uiso 1 1 calc R U . . .
C26B C 0.491(2) 0.9526(17) 0.1638(15) 0.115(11) Uani 1 1 d . . . . .
H26D H 0.508696 0.994240 0.201869 0.173 Uiso 1 1 calc R U . . .
H26E H 0.411564 0.926822 0.160959 0.173 Uiso 1 1 calc R U . . .
H26F H 0.509392 0.977603 0.125886 0.173 Uiso 1 1 calc R U . . .
C27B C 1.2234(13) 0.8640(10) 0.4819(9) 0.046(4) Uani 1 1 d . . . . .
H27C H 1.260962 0.825274 0.457263 0.055 Uiso 1 1 calc R U . . .
H27D H 1.264723 0.884308 0.523823 0.055 Uiso 1 1 calc R U . . .
C28B C 1.2229(18) 0.9355(13) 0.4460(10) 0.067(6) Uani 1 1 d . . . . .
H28C H 1.300602 0.959569 0.437935 0.080 Uiso 1 1 calc R U . . .
H28D H 1.182731 0.913137 0.404012 0.080 Uiso 1 1 calc R U . . .
C29B C 1.173(2) 1.0017(13) 0.4765(11) 0.071(6) Uani 1 1 d . . . . .
H29C H 1.211682 1.022931 0.519158 0.086 Uiso 1 1 calc R U . . .
H29D H 1.094799 0.978152 0.483080 0.086 Uiso 1 1 calc R U . . .
C30B C 1.178(2) 1.0747(17) 0.4404(13) 0.098(9) Uani 1 1 d . . . . .
H30D H 1.251765 1.110747 0.447098 0.148 Uiso 1 1 calc R U . . .
H30E H 1.122659 1.104626 0.456602 0.148 Uiso 1 1 calc R U . . .
H30F H 1.160780 1.054620 0.394792 0.148 Uiso 1 1 calc R U . . .
C31B C 1.2379(17) 0.6261(12) 0.5131(9) 0.057(5) Uani 1 1 d . . . . .
H31C H 1.271781 0.611883 0.472592 0.068 Uiso 1 1 calc R U . . .
H31D H 1.188108 0.576482 0.523238 0.068 Uiso 1 1 calc R U . . .
C32B C 1.3291(17) 0.6621(14) 0.5673(9) 0.062(6) Uani 1 1 d . . . . .
H32C H 1.293108 0.676315 0.607108 0.075 Uiso 1 1 calc R U . . .
H32D H 1.369224 0.620074 0.574052 0.075 Uiso 1 1 calc R U . . .
C33B C 1.4139(17) 0.7379(14) 0.5549(8) 0.058(5) Uani 1 1 d . . . . .
H33C H 1.375764 0.782518 0.553800 0.069 Uiso 1 1 calc R U . . .
H33D H 1.443650 0.725982 0.512726 0.069 Uiso 1 1 calc R U . . .
C34B C 1.5125(16) 0.7662(15) 0.6067(10) 0.069(6) Uani 1 1 d . . . . .
H34D H 1.483768 0.764839 0.649017 0.104 Uiso 1 1 calc R U . . .
H34E H 1.552148 0.821591 0.603691 0.104 Uiso 1 1 calc R U . . .
H34F H 1.563437 0.730010 0.599718 0.104 Uiso 1 1 calc R U . . .
C35B C 0.9814(14) 0.2924(10) 0.3538(7) 0.038(4) Uani 1 1 d . . . . .
H35C H 0.949768 0.309015 0.394537 0.045 Uiso 1 1 calc R U . . .
H35D H 1.057920 0.325424 0.353934 0.045 Uiso 1 1 calc R U . . .
C36B C 0.9811(15) 0.2008(10) 0.3446(8) 0.044(4) Uani 1 1 d . . . . .
H36C H 1.018610 0.187514 0.305259 0.053 Uiso 1 1 calc R U . . .
H36D H 1.026100 0.191600 0.380606 0.053 Uiso 1 1 calc R U . . .
C37B C 0.8705(18) 0.1430(9) 0.3403(9) 0.053(5) Uani 1 1 d . . . . .
H37C H 0.829559 0.144607 0.300172 0.063 Uiso 1 1 calc R U . . .
H37D H 0.827397 0.160673 0.376084 0.063 Uiso 1 1 calc R U . . .
C38B C 0.8791(17) 0.0533(10) 0.3423(10) 0.059(5) Uani 1 1 d . . . . .
H38D H 0.895529 0.028510 0.300094 0.088 Uiso 1 1 calc R U . . .
H38E H 0.808561 0.022281 0.354395 0.088 Uiso 1 1 calc R U . . .
H38F H 0.938551 0.053401 0.373483 0.088 Uiso 1 1 calc R U . . .
C39B C 0.6541(13) 0.2604(9) 0.2401(7) 0.035(3) Uani 1 1 d . . . . .
H39C H 0.606015 0.297118 0.255788 0.042 Uiso 1 1 calc R U . . .
H39D H 0.675824 0.235340 0.275818 0.042 Uiso 1 1 calc R U . . .
C40B C 0.5930(15) 0.1945(10) 0.1848(9) 0.050(5) Uani 1 1 d . . . . .
H40C H 0.643697 0.159643 0.169418 0.060 Uiso 1 1 calc R U . . .
H40D H 0.528609 0.159979 0.201519 0.060 Uiso 1 1 calc R U . . .
C41B C 0.5519(16) 0.2281(11) 0.1285(8) 0.050(5) Uani 1 1 d . . . . .
H41C H 0.616201 0.261805 0.111162 0.060 Uiso 1 1 calc R U . . .
H41D H 0.501663 0.263330 0.143770 0.060 Uiso 1 1 calc R U . . .
C42B C 0.4895(18) 0.1603(14) 0.0742(11) 0.074(6) Uani 1 1 d . . . . .
H42D H 0.539764 0.126597 0.057593 0.111 Uiso 1 1 calc R U . . .
H42E H 0.463803 0.185067 0.039919 0.111 Uiso 1 1 calc R U . . .
H42F H 0.425630 0.126751 0.091019 0.111 Uiso 1 1 calc R U . . .
O1B O 0.5951(9) 0.6737(7) 0.1747(5) 0.041(3) Uani 1 1 d . . . . .
O2B O 0.6954(10) 0.8147(6) 0.2544(5) 0.037(3) Uani 1 1 d . . . . .
O3B O 1.1064(10) 0.8222(6) 0.4912(5) 0.042(3) Uani 1 1 d . . . . .
O4B O 1.1753(9) 0.6880(7) 0.5075(5) 0.042(3) Uani 1 1 d . . . . .
O5B O 0.9128(9) 0.3030(6) 0.2998(5) 0.037(3) Uani 1 1 d . . . . .
O6B O 0.7543(8) 0.3057(6) 0.2128(4) 0.027(2) Uani 1 1 d . . . . .
Te1B Te 0.65260(10) 0.47235(7) 0.17849(5) 0.0313(3) Uani 0.6667 1 d . . P D 1
Te2B Te 0.91033(11) 0.84205(7) 0.37411(6) 0.0373(3) Uani 0.6667 1 d . . P E 1
Te3B Te 1.06710(12) 0.48534(8) 0.41123(6) 0.0466(4) Uani 0.6667 1 d . . P F 1
Se1B Se 0.65260(10) 0.47235(7) 0.17849(5) 0.0313(3) Uani 0.3333 1 d . . P D 1
Se2B Se 0.91033(11) 0.84205(7) 0.37411(6) 0.0373(3) Uani 0.3333 1 d . . P E 1
Se3B Se 1.06710(12) 0.48534(8) 0.41123(6) 0.0466(4) Uani 0.3333 1 d . . P F 1

loop_
_atom_site_aniso_label
_atom_site_aniso_U_11
_atom_site_aniso_U_22
_atom_site_aniso_U_33
_atom_site_aniso_U_23
_atom_site_aniso_U_13
_atom_site_aniso_U_12
C1A 0.022(8) 0.030(8) 0.031(7) -0.001(6) -0.001(6) -0.002(6)
C2A 0.018(7) 0.038(8) 0.025(7) -0.002(6) 0.000(6) 0.004(6)
C3A 0.046(10) 0.024(8) 0.034(8) 0.007(6) 0.003(7) 0.009(7)
C4A 0.023(8) 0.031(8) 0.026(7) -0.002(6) -0.001(6) 0.006(6)
C5A 0.032(9) 0.032(8) 0.027(7) 0.006(6) -0.012(6) -0.002(7)
C6A 0.031(9) 0.033(8) 0.030(8) 0.002(6) 0.004(7) 0.004(7)
C7A 0.045(10) 0.044(9) 0.016(6) 0.003(6) 0.001(6) 0.015(8)
C8A 0.037(9) 0.032(8) 0.027(7) 0.002(6) 0.000(7) 0.007(7)
C9A 0.028(8) 0.028(8) 0.041(8) 0.006(6) 0.014(7) 0.010(6)
C10A 0.032(9) 0.018(7) 0.036(8) -0.002(6) -0.007(7) 0.000(6)
C11A 0.060(12) 0.024(8) 0.029(8) 0.004(6) 0.018(8) 0.014(8)
C12A 0.018(8) 0.063(11) 0.026(8) 0.005(7) -0.004(6) -0.006(7)
C13A 0.027(9) 0.056(11) 0.030(8) 0.003(7) -0.005(7) 0.003(8)
C14A 0.029(8) 0.020(7) 0.040(8) 0.016(6) -0.002(7) 0.007(6)
C15A 0.040(10) 0.031(8) 0.039(8) 0.007(7) 0.021(8) 0.011(7)
C16A 0.040(9) 0.021(7) 0.049(9) 0.013(7) 0.023(8) 0.013(7)
C17A 0.018(8) 0.041(9) 0.040(8) 0.002(7) -0.003(7) 0.008(7)
C18A 0.028(8) 0.017(7) 0.036(8) 0.004(6) 0.005(6) -0.001(6)
C19A 0.043(11) 0.043(10) 0.039(9) 0.005(7) -0.005(8) -0.004(8)
C20A 0.064(13) 0.039(10) 0.029(8) 0.008(7) -0.006(8) 0.000(9)
C21A 0.018(8) 0.062(12) 0.053(10) 0.004(9) -0.016(7) 0.007(8)
C22A 0.053(14) 0.080(16) 0.072(14) 0.000(12) -0.029(11) 0.010(12)
C23A 0.043(11) 0.049(11) 0.061(11) 0.026(9) 0.022(9) 0.023(9)
C24A 0.060(13) 0.046(11) 0.068(13) 0.014(9) 0.021(11) 0.024(10)
C25A 0.077(15) 0.022(8) 0.060(12) 0.002(8) -0.018(10) -0.002(9)
C26A 0.098(19) 0.054(13) 0.065(13) 0.009(10) -0.032(13) 0.016(13)
C27A 0.040(12) 0.037(11) 0.13(2) 0.011(12) 0.003(13) 0.006(9)
C28A 0.059(15) 0.068(15) 0.087(17) -0.017(13) -0.017(13) -0.017(12)
C29A 0.060(16) 0.073(16) 0.088(17) 0.001(13) 0.014(13) 0.003(12)
C30A 0.13(3) 0.071(18) 0.15(3) -0.037(18) 0.07(2) -0.014(17)
C31A 0.040(13) 0.17(3) 0.059(13) -0.044(15) -0.029(10) 0.044(16)
C32A 0.074(19) 0.10(2) 0.083(17) -0.015(15) -0.030(14) 0.029(15)
C33A 0.11(3) 0.61(11) 0.17(3) -0.28(5) -0.09(3) 0.18(5)
C34A 0.12(3) 0.074(18) 0.081(18) -0.002(14) 0.016(18) 0.001(17)
C35A 0.09(2) 0.073(16) 0.095(18) 0.020(14) 0.020(15) 0.039(15)
C36A 0.10(2) 0.044(14) 0.19(3) 0.028(17) 0.07(2) 0.030(14)
C37A 0.26(5) 0.064(19) 0.24(4) 0.09(2) 0.15(4) 0.09(3)
C38A 0.088(19) 0.034(12) 0.18(3) 0.029(15) 0.030(19) 0.022(12)
C39A 0.054(12) 0.039(10) 0.054(11) 0.005(8) 0.022(10) 0.002(9)
C40A 0.057(12) 0.021(8) 0.059(11) 0.000(8) -0.001(9) -0.016(8)
C41A 0.057(14) 0.062(13) 0.059(12) -0.003(10) 0.002(10) 0.012(11)
C42A 0.064(16) 0.078(17) 0.085(17) -0.015(13) -0.027(13) 0.006(13)
O1A 0.037(7) 0.044(7) 0.041(6) 0.009(5) -0.006(5) 0.013(5)
O2A 0.050(7) 0.033(6) 0.039(6) 0.007(5) 0.004(5) 0.015(5)
O3A 0.032(7) 0.042(7) 0.036(6) -0.007(5) -0.004(5) -0.012(5)
O4A 0.030(6) 0.044(7) 0.045(6) 0.002(5) -0.008(5) 0.005(5)
O5A 0.053(8) 0.036(7) 0.063(8) 0.016(6) 0.015(7) 0.011(6)
O6A 0.031(6) 0.032(6) 0.036(6) -0.011(5) 0.006(5) -0.006(5)
Te1A 0.0336(7) 0.0354(7) 0.0336(6) 0.0021(5) -0.0029(5) 0.0035(5)
Te2A 0.0352(7) 0.0304(6) 0.0362(6) -0.0025(5) -0.0024(5) 0.0059(5)
Te3A 0.0435(8) 0.0482(8) 0.0491(8) 0.0105(6) -0.0015(6) 0.0101(6)
Se1A 0.0336(7) 0.0354(7) 0.0336(6) 0.0021(5) -0.0029(5) 0.0035(5)
Se2A 0.0352(7) 0.0304(6) 0.0362(6) -0.0025(5) -0.0024(5) 0.0059(5)
Se3A 0.0435(8) 0.0482(8) 0.0491(8) 0.0105(6) -0.0015(6) 0.0101(6)
C1B 0.033(9) 0.039(9) 0.018(7) 0.004(6) -0.006(6) -0.003(7)
C2B 0.030(9) 0.032(8) 0.033(8) 0.010(6) 0.007(7) 0.004(7)
C3B 0.031(9) 0.036(9) 0.040(8) 0.002(7) 0.006(7) 0.017(7)
C4B 0.028(8) 0.034(8) 0.036(8) 0.008(6) 0.008(7) 0.015(7)
C5B 0.031(9) 0.034(8) 0.020(7) -0.003(6) -0.001(6) 0.005(7)
C6B 0.033(9) 0.027(7) 0.030(7) 0.003(6) 0.013(7) 0.011(7)
C7B 0.023(8) 0.038(9) 0.041(8) 0.016(7) 0.008(7) 0.016(7)
C8B 0.029(9) 0.048(10) 0.020(7) 0.004(6) 0.004(6) 0.006(7)
C9B 0.031(9) 0.032(9) 0.060(11) 0.005(8) 0.003(8) 0.010(7)
C10B 0.027(8) 0.038(9) 0.032(8) -0.005(7) 0.003(7) 0.011(7)
C11B 0.028(8) 0.028(8) 0.038(8) -0.007(6) 0.008(7) -0.001(6)
C12B 0.014(7) 0.028(8) 0.053(10) -0.017(7) -0.012(7) -0.003(6)
C13B 0.025(8) 0.045(9) 0.030(8) -0.005(7) 0.011(7) 0.003(7)
C14B 0.024(8) 0.023(7) 0.032(7) 0.001(6) 0.012(6) 0.000(6)
C15B 0.036(9) 0.030(8) 0.021(7) -0.003(6) 0.006(6) 0.006(7)
C16B 0.034(9) 0.033(8) 0.029(7) 0.008(6) 0.013(7) 0.011(7)
C17B 0.047(10) 0.022(7) 0.023(7) -0.006(6) -0.006(7) -0.015(7)
C18B 0.040(9) 0.020(7) 0.041(8) 0.006(6) -0.005(7) 0.020(7)
C19B 0.047(14) 0.095(19) 0.101(18) 0.034(15) -0.005(13) 0.016(13)
C21B 0.079(17) 0.048(12) 0.058(12) 0.002(10) -0.011(11) -0.006(11)
C22B 0.057(15) 0.092(18) 0.105(18) 0.041(15) -0.040(13) 0.017(13)
C23B 0.068(14) 0.049(11) 0.070(13) 0.029(10) 0.023(11) 0.023(10)
C24B 0.088(17) 0.045(11) 0.059(12) 0.026(9) 0.010(12) 0.021(11)
C25B 0.077(17) 0.049(13) 0.094(16) -0.003(11) -0.052(13) 0.021(11)
C26B 0.074(19) 0.09(2) 0.18(3) 0.020(19) -0.074(19) 0.014(15)
C27B 0.022(9) 0.037(9) 0.066(12) -0.010(8) -0.004(8) -0.007(7)
C28B 0.052(13) 0.063(14) 0.069(14) 0.004(11) 0.005(11) -0.017(10)
C29B 0.063(15) 0.056(13) 0.084(16) -0.012(12) -0.006(12) 0.007(11)
C30B 0.10(2) 0.10(2) 0.11(2) 0.035(17) 0.022(18) 0.033(18)
C31B 0.062(14) 0.055(12) 0.057(12) 0.018(9) -0.017(10) 0.017(10)
C32B 0.047(13) 0.080(15) 0.046(11) 0.000(10) -0.022(9) -0.001(11)
C33B 0.045(12) 0.090(16) 0.034(9) 0.014(10) -0.001(8) 0.008(11)
C34B 0.027(11) 0.105(18) 0.069(14) 0.005(13) -0.005(10) 0.009(11)
C35B 0.037(10) 0.043(9) 0.035(8) 0.003(7) 0.008(7) 0.012(8)
C36B 0.054(12) 0.046(10) 0.034(9) 0.001(7) -0.015(8) 0.019(9)
C37B 0.083(15) 0.017(8) 0.055(11) -0.002(7) -0.010(10) 0.013(9)
C38B 0.064(14) 0.021(9) 0.088(15) 0.005(9) -0.010(11) 0.007(9)
C39B 0.036(9) 0.023(7) 0.040(9) -0.006(6) -0.001(7) 0.003(7)
C40B 0.038(11) 0.031(9) 0.072(13) -0.006(8) -0.010(9) -0.002(8)
C41B 0.043(11) 0.038(10) 0.054(11) -0.013(8) -0.021(9) -0.005(8)
C42B 0.049(14) 0.078(16) 0.074(15) -0.007(12) -0.015(11) -0.012(11)
O1B 0.031(7) 0.038(6) 0.054(7) 0.016(5) -0.003(5) 0.004(5)
O2B 0.046(7) 0.024(5) 0.045(6) 0.004(5) 0.004(5) 0.014(5)
O3B 0.043(7) 0.025(6) 0.046(7) -0.016(5) 0.002(5) -0.002(5)
O4B 0.026(6) 0.046(7) 0.044(6) -0.010(5) -0.009(5) -0.001(5)
O5B 0.040(7) 0.029(6) 0.039(6) 0.001(5) -0.011(5) 0.004(5)
O6B 0.017(5) 0.030(5) 0.029(5) -0.003(4) -0.007(4) 0.001(4)
Te1B 0.0309(6) 0.0292(6) 0.0305(6) -0.0010(4) -0.0062(5) 0.0045(5)
Te2B 0.0409(8) 0.0247(6) 0.0441(7) -0.0014(5) -0.0027(6) 0.0082(5)
Te3B 0.0459(8) 0.0409(7) 0.0484(8) -0.0019(6) -0.0015(6) 0.0073(6)
Se1B 0.0309(6) 0.0292(6) 0.0305(6) -0.0010(4) -0.0062(5) 0.0045(5)
Se2B 0.0409(8) 0.0247(6) 0.0441(7) -0.0014(5) -0.0027(6) 0.0082(5)
Se3B 0.0459(8) 0.0409(7) 0.0484(8) -0.0019(6) -0.0015(6) 0.0073(6)

loop_
_atom_type_symbol
_atom_type_description
_atom_type_scat_dispersion_real
_atom_type_scat_dispersion_imag
_atom_type_scat_source
C C 0.0033 0.0016 'International Tables Vol C Tables 4.2.6.8 and 6.1.1.4'
H H 0.0000 0.0000 'International Tables Vol C Tables 4.2.6.8 and 6.1.1.4'
O O 0.0106 0.0060 'International Tables Vol C Tables 4.2.6.8 and 6.1.1.4'
Se Se -0.0929 2.2259 'International Tables Vol C Tables 4.2.6.8 and 6.1.1.4'
Te Te -0.5308 1.6751 'International Tables Vol C Tables 4.2.6.8 and 6.1.1.4'

loop_
_geom_angle_atom_site_label_1
_geom_angle_atom_site_label_2
_geom_angle_atom_site_label_3
_geom_angle
C6A C1A C18A 120.8(14)
C6A C1A C2A 121.1(13)
C18A C1A C2A 118.1(13)
C3A C2A C7A 124.0(14)
C3A C2A C1A 117.7(13)
C7A C2A C1A 118.3(13)
C2A C3A C10A 120.1(14)
C2A C3A C4A 121.7(13)
C10A C3A C4A 118.1(14)
C5A C4A C11A 123.4(14)
C5A C4A C3A 118.4(13)
C11A C4A C3A 118.2(13)
C14A C5A C4A 121.8(14)
C14A C5A C6A 117.0(14)
C4A C5A C6A 121.2(13)
C1A C6A C15A 121.4(15)
C1A C6A C5A 119.8(14)
C15A C6A C5A 118.7(14)
C8A C7A C2A 114.6(14)
C8A C7A Se1A 136.4(11)
C2A C7A Se1A 108.8(10)
C8A C7A Te1A 136.4(11)
C2A C7A Te1A 108.8(10)
O1A C8A C7A 126.0(14)
O1A C8A C9A 111.8(13)
C7A C8A C9A 122.2(14)
O2A C9A C10A 119.2(14)
O2A C9A C8A 119.5(14)
C10A C9A C8A 121.2(13)
C9A C10A C3A 117.8(13)
C9A C10A Se2A 133.2(11)
C3A C10A Se2A 109.0(11)
C9A C10A Te2A 133.2(11)
C3A C10A Te2A 109.0(11)
C4A C11A C12A 116.2(14)
C4A C11A Se2A 110.6(12)
C12A C11A Se2A 133.2(12)
C4A C11A Te2A 110.6(12)
C12A C11A Te2A 133.2(12)
O3A C12A C13A 121.6(14)
O3A C12A C11A 117.2(15)
C13A C12A C11A 121.0(15)
C12A C13A O4A 117.0(14)
C12A C13A C14A 121.2(14)
O4A C13A C14A 121.7(14)
C5A C14A C13A 116.4(13)
C5A C14A Se3A 111.3(11)
C13A C14A Se3A 132.3(11)
C5A C14A Te3A 111.3(11)
C13A C14A Te3A 132.3(11)
C6A C15A C16A 117.5(15)
C6A C15A Se3A 108.9(11)
C16A C15A Se3A 133.5(12)
C6A C15A Te3A 108.9(11)
C16A C15A Te3A 133.5(12)
O5A C16A C15A 118.0(15)
O5A C16A C17A 121.1(14)
C15A C16A C17A 120.6(13)
O6A C17A C18A 122.5(14)
O6A C17A C16A 117.0(13)
C18A C17A C16A 120.4(14)
C17A C18A C1A 119.2(14)
C17A C18A Se1A 130.6(11)
C1A C18A Se1A 110.2(10)
C17A C18A Te1A 130.6(11)
C1A C18A Te1A 110.2(10)
O1A C19A C20A 107.2(13)
O1A C19A H19A 110.3
C20A C19A H19A 110.3
O1A C19A H19B 110.3
C20A C19A H19B 110.3
H19A C19A H19B 108.5
C21A C20A C19A 115.6(14)
C21A C20A H20A 108.4
C19A C20A H20A 108.4
C21A C20A H20B 108.4
C19A C20A H20B 108.4
H20A C20A H20B 107.4
C20A C21A C22A 110.1(16)
C20A C21A H21A 109.6
C22A C21A H21A 109.6
C20A C21A H21B 109.6
C22A C21A H21B 109.6
H21A C21A H21B 108.2
C21A C22A H22A 109.5
C21A C22A H22B 109.5
H22A C22A H22B 109.5
C21A C22A H22C 109.5
H22A C22A H22C 109.5
H22B C22A H22C 109.5
O2A C23A C24A 108.6(13)
O2A C23A H23A 110.0
C24A C23A H23A 110.0
O2A C23A H23B 110.0
C24A C23A H23B 110.0
H23A C23A H23B 108.3
C23A C24A C25A 114.2(16)
C23A C24A H24A 108.7
C25A C24A H24A 108.7
C23A C24A H24B 108.7
C25A C24A H24B 108.7
H24A C24A H24B 107.6
C26A C25A C24A 111.3(15)
C26A C25A H25A 109.4
C24A C25A H25A 109.4
C26A C25A H25B 109.4
C24A C25A H25B 109.4
H25A C25A H25B 108.0
C25A C26A H26A 109.5
C25A C26A H26B 109.5
H26A C26A H26B 109.5
C25A C26A H26C 109.5
H26A C26A H26C 109.5
H26B C26A H26C 109.5
O3A C27A C28A 108.6(16)
O3A C27A H27A 110.0
C28A C27A H27A 110.0
O3A C27A H27B 110.0
C28A C27A H27B 110.0
H27A C27A H27B 108.4
C29A C28A C27A 111.6(19)
C29A C28A H28A 109.3
C27A C28A H28A 109.3
C29A C28A H28B 109.3
C27A C28A H28B 109.3
H28A C28A H28B 108.0
C28A C29A C30A 116(2)
C28A C29A H29A 108.4
C30A C29A H29A 108.4
C28A C29A H29B 108.4
C30A C29A H29B 108.4
H29A C29A H29B 107.5
C29A C30A H30A 109.5
C29A C30A H30B 109.5
H30A C30A H30B 109.5
C29A C30A H30C 109.5
H30A C30A H30C 109.5
H30B C30A H30C 109.5
O4A C31A C32A 117.7(18)
O4A C31A H31A 107.9
C32A C31A H31A 107.9
O4A C31A H31B 107.9
C32A C31A H31B 107.9
H31A C31A H31B 107.2
C33A C32A C31A 129(3)
C33A C32A H32A 105.1
C31A C32A H32A 105.1
C33A C32A H32B 105.1
C31A C32A H32B 105.1
H32A C32A H32B 105.9
C32A C33A C34A 135(3)
C32A C33A H33A 103.5
C34A C33A H33A 103.5
C32A C33A H33B 103.5
C34A C33A H33B 103.5
H33A C33A H33B 105.3
C33A C34A H34A 109.5
C33A C34A H34B 109.5
H34A C34A H34B 109.5
C33A C34A H34C 109.5
H34A C34A H34C 109.5
H34B C34A H34C 109.5
O5A C35A C36A 106.3(18)
O5A C35A H35A 110.5
C36A C35A H35A 110.5
O5A C35A H35B 110.5
C36A C35A H35B 110.5
H35A C35A H35B 108.7
C37A C36A C35A 117(3)
C37A C36A H36A 108.0
C35A C36A H36A 108.0
C37A C36A H36B 108.0
C35A C36A H36B 108.0
H36A C36A H36B 107.2
C36A C37A C38A 115(3)
C36A C37A H37A 108.5
C38A C37A H37A 108.5
C36A C37A H37B 108.5
C38A C37A H37B 108.5
H37A C37A H37B 107.5
C37A C38A H38A 109.5
C37A C38A H38B 109.5
H38A C38A H38B 109.5
C37A C38A H38C 109.5
H38A C38A H38C 109.5
H38B C38A H38C 109.5
O6A C39A C40A 107.9(13)
O6A C39A H39A 110.1
C40A C39A H39A 110.1
O6A C39A H39B 110.1
C40A C39A H39B 110.1
H39A C39A H39B 108.4
C39A C40A C41A 115.5(15)
C39A C40A H40A 108.4
C41A C40A H40A 108.4
C39A C40A H40B 108.4
C41A C40A H40B 108.4
H40A C40A H40B 107.5
C40A C41A C42A 115.1(18)
C40A C41A H41A 108.5
C42A C41A H41A 108.5
C40A C41A H41B 108.5
C42A C41A H41B 108.5
H41A C41A H41B 107.5
C41A C42A H42A 109.5
C41A C42A H42B 109.5
H42A C42A H42B 109.5
C41A C42A H42C 109.5
H42A C42A H42C 109.5
H42B C42A H42C 109.5
C8A O1A C19A 116.9(12)
C9A O2A C23A 113.3(11)
C12A O3A C27A 115.5(13)
C31A O4A C13A 118.0(13)
C35A O5A C16A 117.6(14)
C17A O6A C39A 114.6(11)
C18A Te1A C7A 84.6(6)
C11A Te2A C10A 84.1(6)
C15A Te3A C14A 83.9(6)
C18A Se1A C7A 84.6(6)
C11A Se2A C10A 84.1(6)
C15A Se3A C14A 83.9(6)
C18B C1B C6B 120.9(14)
C18B C1B C2B 118.7(13)
C6B C1B C2B 120.4(13)
C3B C2B C7B 124.1(14)
C3B C2B C1B 118.2(14)
C7B C2B C1B 117.3(14)
C2B C3B C10B 119.5(14)
C2B C3B C4B 120.6(13)
C10B C3B C4B 119.8(14)
C5B C4B C11B 123.4(14)
C5B C4B C3B 120.1(14)
C11B C4B C3B 116.2(13)
C14B C5B C4B 120.9(14)
C14B C5B C6B 117.8(13)
C4B C5B C6B 121.3(14)
C15B C6B C1B 121.2(14)
C15B C6B C5B 119.5(14)
C1B C6B C5B 119.1(13)
C2B C7B C8B 114.6(14)
C2B C7B Te1B 110.4(10)
C8B C7B Te1B 134.9(12)
O1B C8B C9B 116.1(14)
O1B C8B C7B 121.9(14)
C9B C8B C7B 121.9(14)
O2B C9B C10B 119.3(15)
O2B C9B C8B 120.5(15)
C10B C9B C8B 120.2(14)
C9B C10B C3B 119.3(15)
C9B C10B Te2B 132.0(11)
C3B C10B Te2B 108.4(11)
C4B C11B C12B 115.8(14)
C4B C11B Te2B 111.8(11)
C12B C11B Te2B 132.3(11)
O3B C12B C13B 120.7(14)
O3B C12B C11B 118.8(13)
C13B C12B C11B 120.1(13)
C12B C13B C14B 123.3(15)
C12B C13B O4B 112.7(13)
C14B C13B O4B 124.0(14)
C5B C14B C13B 116.4(14)
C5B C14B Te3B 108.4(10)
C13B C14B Te3B 135.2(12)
C6B C15B C16B 117.1(14)
C6B C15B Te3B 108.0(11)
C16B C15B Te3B 134.9(11)
O5B C16B C17B 114.2(13)
O5B C16B C15B 125.3(14)
C17B C16B C15B 120.5(13)
O6B C17B C18B 121.2(14)
O6B C17B C16B 118.0(13)
C18B C17B C16B 120.8(13)
C17B C18B C1B 119.4(14)
C17B C18B Te1B 131.0(12)
C1B C18B Te1B 109.5(9)
O1B C19B C20B 109.5(18)
O1B C19B H19C 109.8
C20B C19B H19C 109.8
O1B C19B H19D 109.8
C20B C19B H19D 109.8
H19C C19B H19D 108.2
C19B C20B C21B 119.6(18)
C19B C20B H20C 107.4
C21B C20B H20C 107.4
C19B C20B H20D 107.4
C21B C20B H20D 107.4
H20C C20B H20D 107.0
C22B C21B C20B 116.4(19)
C22B C21B H21C 108.2
C20B C21B H21C 108.2
C22B C21B H21D 108.2
C20B C21B H21D 108.2
H21C C21B H21D 107.3
C21B C22B H22D 109.5
C21B C22B H22E 109.5
H22D C22B H22E 109.5
C21B C22B H22F 109.5
H22D C22B H22F 109.5
H22E C22B H22F 109.5
O2B C23B C24B 108.6(14)
O2B C23B H23C 110.0
C24B C23B H23C 110.0
O2B C23B H23D 110.0
C24B C23B H23D 110.0
H23C C23B H23D 108.4
C23B C24B C25B 113.4(17)
C23B C24B H24C 108.9
C25B C24B H24C 108.9
C23B C24B H24D 108.9
C25B C24B H24D 108.9
H24C C24B H24D 107.7
C24B C25B C26B 114.2(18)
C24B C25B H25C 108.7
C26B C25B H25C 108.7
C24B C25B H25D 108.7
C26B C25B H25D 108.7
H25C C25B H25D 107.6
C25B C26B H26D 109.5
C25B C26B H26E 109.5
H26D C26B H26E 109.5
C25B C26B H26F 109.5
H26D C26B H26F 109.5
H26E C26B H26F 109.5
O3B C27B C28B 109.5(14)
O3B C27B H27C 109.8
C28B C27B H27C 109.8
O3B C27B H27D 109.8
C28B C27B H27D 109.8
H27C C27B H27D 108.2
C29B C28B C27B 117.9(18)
C29B C28B H28C 107.8
C27B C28B H28C 107.8
C29B C28B H28D 107.8
C27B C28B H28D 107.8
H28C C28B H28D 107.2
C28B C29B C30B 117(2)
C28B C29B H29C 108.0
C30B C29B H29C 108.0
C28B C29B H29D 108.0
C30B C29B H29D 108.0
H29C C29B H29D 107.3
C29B C30B H30D 109.5
C29B C30B H30E 109.5
H30D C30B H30E 109.5
C29B C30B H30F 109.5
H30D C30B H30F 109.5
H30E C30B H30F 109.5
O4B C31B C32B 107.1(16)
O4B C31B H31C 110.3
C32B C31B H31C 110.3
O4B C31B H31D 110.3
C32B C31B H31D 110.3
H31C C31B H31D 108.5
C33B C32B C31B 114.4(17)
C33B C32B H32C 108.7
C31B C32B H32C 108.7
C33B C32B H32D 108.7
C31B C32B H32D 108.7
H32C C32B H32D 107.6
C32B C33B C34B 112.8(16)
C32B C33B H33C 109.0
C34B C33B H33C 109.0
C32B C33B H33D 109.0
C34B C33B H33D 109.0
H33C C33B H33D 107.8
C33B C34B H34D 109.5
C33B C34B H34E 109.5
H34D C34B H34E 109.5
C33B C34B H34F 109.5
H34D C34B H34F 109.5
H34E C34B H34F 109.5
O5B C35B C36B 106.2(12)
O5B C35B H35C 110.5
C36B C35B H35C 110.5
O5B C35B H35D 110.5
C36B C35B H35D 110.5
H35C C35B H35D 108.7
C37B C36B C35B 116.7(14)
C37B C36B H36C 108.1
C35B C36B H36C 108.1
C37B C36B H36D 108.1
C35B C36B H36D 108.1
H36C C36B H36D 107.3
C36B C37B C38B 112.9(16)
C36B C37B H37C 109.0
C38B C37B H37C 109.0
C36B C37B H37D 109.0
C38B C37B H37D 109.0
H37C C37B H37D 107.8
C37B C38B H38D 109.5
C37B C38B H38E 109.5
H38D C38B H38E 109.5
C37B C38B H38F 109.5
H38D C38B H38F 109.5
H38E C38B H38F 109.5
O6B C39B C40B 105.7(12)
O6B C39B H39C 110.6
C40B C39B H39C 110.6
O6B C39B H39D 110.6
C40B C39B H39D 110.6
H39C C39B H39D 108.7
C41B C40B C39B 114.1(14)
C41B C40B H40C 108.7
C39B C40B H40C 108.7
C41B C40B H40D 108.7
C39B C40B H40D 108.7
H40C C40B H40D 107.6
C40B C41B C42B 112.9(16)
C40B C41B H41C 109.0
C42B C41B H41C 109.0
C40B C41B H41D 109.0
C42B C41B H41D 109.0
H41C C41B H41D 107.8
C41B C42B H42D 109.5
C41B C42B H42E 109.5
H42D C42B H42E 109.5
C41B C42B H42F 109.5
H42D C42B H42F 109.5
H42E C42B H42F 109.5
C8B O1B C19B 117.4(13)
C9B O2B C23B 115.3(12)
C12B O3B C27B 114.9(11)
C13B O4B C31B 120.9(12)
C16B O5B C35B 119.0(12)
C17B O6B C39B 113.6(10)
C7B Te1B C18B 84.0(5)
C11B Te2B C10B 83.7(6)
C15B Te3B C14B 86.2(6)

loop_
_geom_bond_atom_site_label_1
_geom_bond_atom_site_label_2
_geom_bond_distance
C1A C6A 1.39(2)
C1A C18A 1.405(19)
C1A C2A 1.43(2)
C2A C3A 1.39(2)
C2A C7A 1.42(2)
C3A C10A 1.422(19)
C3A C4A 1.45(2)
C4A C5A 1.366(19)
C4A C11A 1.39(2)
C5A C14A 1.363(19)
C5A C6A 1.42(2)
C6A C15A 1.40(2)
C7A C8A 1.41(2)
C7A Se1A 2.062(16)
C7A Te1A 2.062(16)
C8A O1A 1.374(17)
C8A C9A 1.42(2)
C9A O2A 1.383(16)
C9A C10A 1.39(2)
C10A Se2A 2.080(14)
C10A Te2A 2.080(14)
C11A C12A 1.39(2)
C11A Se2A 2.070(15)
C11A Te2A 2.070(15)
C12A O3A 1.384(19)
C12A C13A 1.39(2)
C13A O4A 1.407(18)
C13A C14A 1.43(2)
C14A Se3A 2.029(13)
C14A Te3A 2.029(13)
C15A C16A 1.41(2)
C15A Se3A 2.027(17)
C15A Te3A 2.027(17)
C16A O5A 1.387(17)
C16A C17A 1.43(2)
C17A O6A 1.365(18)
C17A C18A 1.371(19)
C18A Se1A 2.044(15)
C18A Te1A 2.044(15)
C19A O1A 1.428(19)
C19A C20A 1.53(2)
C19A H19A 0.9700
C19A H19B 0.9700
C20A C21A 1.52(2)
C20A H20A 0.9700
C20A H20B 0.9700
C21A C22A 1.53(2)
C21A H21A 0.9700
C21A H21B 0.9700
C22A H22A 0.9600
C22A H22B 0.9600
C22A H22C 0.9600
C23A O2A 1.461(18)
C23A C24A 1.50(2)
C23A H23A 0.9700
C23A H23B 0.9700
C24A C25A 1.52(3)
C24A H24A 0.9700
C24A H24B 0.9700
C25A C26A 1.51(2)
C25A H25A 0.9700
C25A H25B 0.9700
C26A H26A 0.9600
C26A H26B 0.9600
C26A H26C 0.9600
C27A O3A 1.45(2)
C27A C28A 1.54(3)
C27A H27A 0.9700
C27A H27B 0.9700
C28A C29A 1.48(3)
C28A H28A 0.9700
C28A H28B 0.9700
C29A C30A 1.51(3)
C29A H29A 0.9700
C29A H29B 0.9700
C30A H30A 0.9600
C30A H30B 0.9600
C30A H30C 0.9600
C31A O4A 1.41(2)
C31A C32A 1.41(3)
C31A H31A 0.9700
C31A H31B 0.9700
C32A C33A 1.28(4)
C32A H32A 0.9700
C32A H32B 0.9700
C33A C34A 1.37(4)
C33A H33A 0.9700
C33A H33B 0.9700
C34A H34A 0.9600
C34A H34B 0.9600
C34A H34C 0.9600
C35A O5A 1.36(2)
C35A C36A 1.61(3)
C35A H35A 0.9700
C35A H35B 0.9700
C36A C37A 1.37(4)
C36A H36A 0.9700
C36A H36B 0.9700
C37A C38A 1.49(3)
C37A H37A 0.9700
C37A H37B 0.9700
C38A H38A 0.9600
C38A H38B 0.9600
C38A H38C 0.9600
C39A O6A 1.470(19)
C39A C40A 1.48(2)
C39A H39A 0.9700
C39A H39B 0.9700
C40A C41A 1.49(3)
C40A H40A 0.9700
C40A H40B 0.9700
C41A C42A 1.51(3)
C41A H41A 0.9700
C41A H41B 0.9700
C42A H42A 0.9600
C42A H42B 0.9600
C42A H42C 0.9600
C1B C18B 1.38(2)
C1B C6B 1.41(2)
C1B C2B 1.48(2)
C2B C3B 1.39(2)
C2B C7B 1.41(2)
C3B C10B 1.40(2)
C3B C4B 1.45(2)
C4B C5B 1.385(19)
C4B C11B 1.39(2)
C5B C14B 1.39(2)
C5B C6B 1.42(2)
C6B C15B 1.383(19)
C7B C8B 1.43(2)
C7B Te1B 2.065(16)
C8B O1B 1.354(17)
C8B C9B 1.41(2)
C9B O2B 1.348(17)
C9B C10B 1.39(2)
C10B Te2B 2.087(15)
C11B C12B 1.41(2)
C11B Te2B 2.046(16)
C12B O3B 1.379(16)
C12B C13B 1.39(2)
C13B C14B 1.39(2)
C13B O4B 1.416(18)
C14B Te3B 2.020(13)
C15B C16B 1.43(2)
C15B Te3B 2.004(15)
C16B O5B 1.380(17)
C16B C17B 1.42(2)
C17B O6B 1.361(16)
C17B C18B 1.362(19)
C18B Te1B 2.099(14)
C19B O1B 1.45(2)
C19B C20B 1.45(3)
C19B H19C 0.9700
C19B H19D 0.9700
C20B C21B 1.49(3)
C20B H20C 0.9700
C20B H20D 0.9700
C21B C22B 1.49(3)
C21B H21C 0.9700
C21B H21D 0.9700
C22B H22D 0.9600
C22B H22E 0.9600
C22B H22F 0.9600
C23B O2B 1.427(19)
C23B C24B 1.50(2)
C23B H23C 0.9700
C23B H23D 0.9700
C24B C25B 1.50(3)
C24B H24C 0.9700
C24B H24D 0.9700
C25B C26B 1.52(3)
C25B H25C 0.9700
C25B H25D 0.9700
C26B H26D 0.9600
C26B H26E 0.9600
C26B H26F 0.9600
C27B O3B 1.469(19)
C27B C28B 1.51(3)
C27B H27C 0.9700
C27B H27D 0.9700
C28B C29B 1.45(3)
C28B H28C 0.9700
C28B H28D 0.9700
C29B C30B 1.53(3)
C29B H29C 0.9700
C29B H29D 0.9700
C30B H30D 0.9600
C30B H30E 0.9600
C30B H30F 0.9600
C31B O4B 1.437(19)
C31B C32B 1.52(2)
C31B H31C 0.9700
C31B H31D 0.9700
C32B C33B 1.51(3)
C32B H32C 0.9700
C32B H32D 0.9700
C33B C34B 1.53(2)
C33B H33C 0.9700
C33B H33D 0.9700
C34B H34D 0.9600
C34B H34E 0.9600
C34B H34F 0.9600
C35B O5B 1.441(18)
C35B C36B 1.52(2)
C35B H35C 0.9700
C35B H35D 0.9700
C36B C37B 1.46(3)
C36B H36C 0.9700
C36B H36D 0.9700
C37B C38B 1.54(2)
C37B H37C 0.9700
C37B H37D 0.9700
C38B H38D 0.9600
C38B H38E 0.9600
C38B H38F 0.9600
C39B O6B 1.462(18)
C39B C40B 1.52(2)
C39B H39C 0.9700
C39B H39D 0.9700
C40B C41B 1.50(2)
C40B H40C 0.9700
C40B H40D 0.9700
C41B C42B 1.53(2)
C41B H41C 0.9700
C41B H41D 0.9700
C42B H42D 0.9600
C42B H42E 0.9600
C42B H42F 0.9600
